data_2202036
loop_
_publ_author_name
'M. Alagar'
'R. V. Krishnakumar'
'M. Subha Nandhini'
'S. Natarajan'

_publ_section_title
;
 <small>DL</small>-Valine-fumaric acid (2/1)
;
_journal_issue 6
_journal_name_full 'Acta Crystallographica Section E'
_journal_page_first o857
_journal_page_last o859
_journal_paper_doi 10.1107/S1600536803010560
_journal_volume 59
_journal_year 2003
_chemical_formula_iupac '2C5 H11 N O2, C4 H4 O4'
_chemical_formula_moiety '2(C5 H11 N O2), C4 H4 O4'
_chemical_formula_sum 'C14 H26 N2 O8'
_chemical_formula_weight 350.36
_chemical_name_systematic
;
DL-valine hemifumaric acid
;
_space_group_IT_number 15
_symmetry_cell_setting monoclinic
_symmetry_space_group_name_Hall '-C 2yc'
_symmetry_space_group_name_H-M 'C 1 2/c 1'
_atom_sites_solution_hydrogens geom
_atom_sites_solution_primary direct
_atom_sites_solution_secondary difmap
_audit_creation_method SHELXL-97
_cell_angle_alpha 90.00
_cell_angle_beta 109.268(10)
_cell_angle_gamma 90.00
_cell_formula_units_Z 4
_cell_length_a 24.417(4)
_cell_length_b 7.5713(10)
_cell_length_c 10.013(2)
_cell_measurement_reflns_used 25
_cell_measurement_temperature 293(2)
_cell_measurement_theta_max 13
_cell_measurement_theta_min 7
_cell_volume 1747.4(5)
_computing_cell_refinement 'CAD-4 Software'
_computing_data_collection 'CAD-4 Software (Enraf-Nonius, 1989)'
_computing_data_reduction 'CAD-4 Software'
_computing_molecular_graphics 'PLATON (spek, 1999)'
_computing_publication_material SHELXL97
_computing_structure_refinement 'SHELXL97 (Sheldrick, 1997)'
_computing_structure_solution 'SHELXS97 (Sheldrick, 1990)'
_diffrn_ambient_temperature 293(2)
_diffrn_measured_fraction_theta_full 0.999
_diffrn_measured_fraction_theta_max 0.999
_diffrn_measurement_device_type 'Enraf-Nonius CAD-4'
_diffrn_measurement_method \w-2\q
_diffrn_radiation_monochromator graphite
_diffrn_radiation_source 'fine-focus sealed tube'
_diffrn_radiation_type MoK\a
_diffrn_radiation_wavelength 0.71073
_diffrn_reflns_av_R_equivalents 0.10
_diffrn_reflns_av_sigmaI/netI 0.0889
_diffrn_reflns_limit_h_max 28
_diffrn_reflns_limit_h_min 0
_diffrn_reflns_limit_k_max 8
_diffrn_reflns_limit_k_min -8
_diffrn_reflns_limit_l_max 11
_diffrn_reflns_limit_l_min -11
_diffrn_reflns_number 2600
_diffrn_reflns_theta_full 25.00
_diffrn_reflns_theta_max 25.00
_diffrn_reflns_theta_min 2.83
_diffrn_standards_decay_% <1
_diffrn_standards_interval_count 100
_diffrn_standards_number 2
_exptl_absorpt_coefficient_mu 0.109
_exptl_absorpt_correction_T_max 0.98
_exptl_absorpt_correction_T_min 0.88
_exptl_absorpt_correction_type '\y scan'
_exptl_absorpt_process_details '(North et al., 1968)'
_exptl_crystal_colour colourless
_exptl_crystal_density_diffrn 1.332
_exptl_crystal_density_meas 1.34(2)
_exptl_crystal_density_method 'flotation in xylene--bromoform'
_exptl_crystal_description needle
_exptl_crystal_F_000 752
_exptl_crystal_size_max 0.28
_exptl_crystal_size_mid 0.22
_exptl_crystal_size_min 0.14
_refine_diff_density_max 0.317
_refine_diff_density_min -0.283
_refine_ls_extinction_coef 0.007(2)
_refine_ls_extinction_expression Fc^*^=kFc[1+0.001xFc^2^\l^3^/sin(2\q)]^-1/4^
_refine_ls_extinction_method SHELXL97
_refine_ls_goodness_of_fit_ref 1.071
_refine_ls_hydrogen_treatment constr
_refine_ls_matrix_type full
_refine_ls_number_parameters 111
_refine_ls_number_reflns 1524
_refine_ls_number_restraints 0
_refine_ls_restrained_S_all 1.071
_refine_ls_R_factor_all 0.0648
_refine_ls_R_factor_gt 0.0580
_refine_ls_shift/su_max <0.001
_refine_ls_shift/su_mean 0.000
_refine_ls_structure_factor_coef Fsqd
_refine_ls_weighting_details 'calc w = 1/[\s^2^(Fo^2^)+(0.0869P)^2^+1.3337P] where P = (Fo^2^+2Fc^2^)/3'
_refine_ls_weighting_scheme calc
_refine_ls_wR_factor_gt 0.1474
_refine_ls_wR_factor_ref 0.1537
_reflns_number_gt 1356
_reflns_number_total 1524
_reflns_threshold_expression I>2\s(I)
_cod_data_source_file lh6060.cif
_cod_data_source_block I
_cod_depositor_comments
;

2019-10-07
Z value and formula fixed to values more according to usual
chemical conventions.                 miguel
;
_cod_original_formula_sum 'C7 H13 N O4'
_cod_original_formula_weight 175.18
_cod_original_formula_moiety 'C5 H11 N O2, 0.5C4 H4 O4'
_cod_original_formula_iupac 'C5 H11 N O2, 0.5C4 H4 O4'
_cod_original_formula_units_Z 8
_cod_original_sg_symbol_H-M 'C 2/c'
_cod_database_code 2202036
_cod_database_fobs_code 2202036

loop_
_symmetry_equiv_pos_as_xyz
'x, y, z'
'-x, y, -z+1/2'
'x+1/2, y+1/2, z'
'-x+1/2, y+1/2, -z+1/2'
'-x, -y, -z'
'x, -y, z-1/2'
'-x+1/2, -y+1/2, -z'
'x+1/2, -y+1/2, z-1/2'

loop_
_atom_site_label
_atom_site_fract_x
_atom_site_fract_y
_atom_site_fract_z
_atom_site_U_iso_or_equiv
_atom_site_adp_type
_atom_site_calc_flag
_atom_site_refinement_flags
_atom_site_occupancy
_atom_site_disorder_assembly
_atom_site_disorder_group
_atom_site_type_symbol
O1 0.27658(5) 0.5467(2) 0.38149(14) 0.0333(4) Uani d . 1 . . O
O2 0.24030(5) 0.4490(2) 0.15951(14) 0.0351(4) Uani d . 1 . . O
O3 0.12567(5) -0.0296(2) 0.12750(15) 0.0371(4) Uani d . 1 . . O
H3A 0.1555 0.0033 0.1147 0.056 Uiso calc R 1 . . H
O4 0.08326(5) 0.1308(2) -0.06608(15) 0.0431(5) Uani d . 1 . . O
N1 0.17990(5) 0.7020(2) 0.38135(14) 0.0240(4) Uani d . 1 . . N
H1A 0.1447 0.7406 0.3754 0.036 Uiso calc R 1 . . H
H1B 0.2029 0.7937 0.3831 0.036 Uiso calc R 1 . . H
H1C 0.1946 0.6390 0.4602 0.036 Uiso calc R 1 . . H
C1 0.23603(7) 0.5223(2) 0.26606(18) 0.0230(4) Uani d . 1 . . C
C2 0.17563(7) 0.5892(2) 0.25650(17) 0.0230(4) Uani d . 1 . . C
H2 0.1617 0.6641 0.1722 0.028 Uiso calc R 1 . . H
C3 0.13226(8) 0.4356(3) 0.2373(2) 0.0332(5) Uani d . 1 . . C
H3 0.1350 0.3647 0.1578 0.040 Uiso calc R 1 . . H
C4 0.14757(14) 0.3151(4) 0.3640(3) 0.0630(8) Uani d . 1 . . C
H4A 0.1870 0.2760 0.3863 0.094 Uiso calc R 1 . . H
H4B 0.1221 0.2147 0.3432 0.094 Uiso calc R 1 . . H
H4C 0.1434 0.3778 0.4434 0.094 Uiso calc R 1 . . H
C5 0.06993(10) 0.5041(4) 0.1948(4) 0.0689(9) Uani d . 1 . . C
H5A 0.0622 0.5788 0.1133 0.103 Uiso calc R 1 . . H
H5B 0.0649 0.5703 0.2717 0.103 Uiso calc R 1 . . H
H5C 0.0435 0.4060 0.1729 0.103 Uiso calc R 1 . . H
C6 0.08116(7) 0.0364(2) 0.0300(2) 0.0277(5) Uani d . 1 . . C
C7 0.02520(7) -0.0165(3) 0.0492(2) 0.0317(5) Uani d . 1 . . C
H7 0.0259 -0.0738 0.1319 0.038 Uiso calc R 1 . . H

loop_
_atom_site_aniso_label
_atom_site_aniso_U_11
_atom_site_aniso_U_22
_atom_site_aniso_U_33
_atom_site_aniso_U_12
_atom_site_aniso_U_13
_atom_site_aniso_U_23
O1 0.0259(7) 0.0428(9) 0.0285(8) 0.0043(5) 0.0053(5) -0.0091(6)
O2 0.0365(7) 0.0389(9) 0.0297(8) 0.0075(6) 0.0107(6) -0.0098(6)
O3 0.0263(7) 0.0401(9) 0.0437(8) -0.0014(6) 0.0101(6) 0.0121(7)
O4 0.0314(7) 0.0500(10) 0.0471(9) -0.0044(6) 0.0119(6) 0.0192(8)
N1 0.0253(7) 0.0219(8) 0.0249(8) 0.0007(5) 0.0084(6) -0.0034(6)
C1 0.0287(9) 0.0179(8) 0.0237(9) 0.0011(6) 0.0102(7) -0.0007(7)
C2 0.0268(8) 0.0212(9) 0.0197(8) 0.0016(7) 0.0059(6) -0.0022(7)
C3 0.0351(10) 0.0323(11) 0.0331(10) -0.0100(8) 0.0128(8) -0.0127(8)
C4 0.097(2) 0.0484(16) 0.0454(13) -0.0372(14) 0.0264(13) -0.0037(12)
C5 0.0340(12) 0.0668(18) 0.104(2) -0.0138(12) 0.0200(13) -0.0308(18)
C6 0.0279(9) 0.0236(10) 0.0325(10) -0.0022(7) 0.0113(7) 0.0004(8)
C7 0.0300(9) 0.0295(10) 0.0376(11) -0.0019(7) 0.0138(7) 0.0075(8)

loop_
_atom_type_symbol
_atom_type_description
_atom_type_scat_dispersion_real
_atom_type_scat_dispersion_imag
_atom_type_scat_source
C C 0.0033 0.0016 'International Tables Vol C Tables 4.2.6.8 and 6.1.1.4'
N N 0.0061 0.0033 'International Tables Vol C Tables 4.2.6.8 and 6.1.1.4'
O O 0.0106 0.0060 'International Tables Vol C Tables 4.2.6.8 and 6.1.1.4'
H H 0.0000 0.0000 'International Tables Vol C Tables 4.2.6.8 and 6.1.1.4'

loop_
_geom_angle_atom_site_label_1
_geom_angle_atom_site_label_2
_geom_angle_atom_site_label_3
_geom_angle_site_symmetry_1
_geom_angle
_geom_angle_publ_flag
C6 O3 H3A . 109.5 ?
C2 N1 H1A . 109.5 ?
C2 N1 H1B . 109.5 ?
H1A N1 H1B . 109.5 ?
C2 N1 H1C . 109.5 ?
H1A N1 H1C . 109.5 ?
H1B N1 H1C . 109.5 ?
O2 C1 O1 . 126.24(16) y
O2 C1 C2 . 116.59(14) y
O1 C1 C2 . 117.17(15) y
N1 C2 C1 . 109.74(12) y
N1 C2 C3 . 113.11(14) y
C1 C2 C3 . 111.48(15) y
N1 C2 H2 . 107.4 ?
C1 C2 H2 . 107.4 ?
C3 C2 H2 . 107.4 ?
C4 C3 C5 . 112.7(2) y
C4 C3 C2 . 112.48(16) y
C5 C3 C2 . 111.04(19) y
C4 C3 H3 . 106.7 ?
C5 C3 H3 . 106.7 ?
C2 C3 H3 . 106.7 ?
C3 C4 H4A . 109.5 ?
C3 C4 H4B . 109.5 ?
H4A C4 H4B . 109.5 ?
C3 C4 H4C . 109.5 ?
H4A C4 H4C . 109.5 ?
H4B C4 H4C . 109.5 ?
C3 C5 H5A . 109.5 ?
C3 C5 H5B . 109.5 ?
H5A C5 H5B . 109.5 ?
C3 C5 H5C . 109.5 ?
H5A C5 H5C . 109.5 ?
H5B C5 H5C . 109.5 ?
O4 C6 O3 . 125.38(16) y
O4 C6 C7 . 122.61(16) y
O3 C6 C7 . 112.01(16) y
C7 C7 C6 5 121.3(2) y
C7 C7 H7 5 119.4 ?
C6 C7 H7 . 119.4 ?

loop_
_geom_bond_atom_site_label_1
_geom_bond_atom_site_label_2
_geom_bond_site_symmetry_2
_geom_bond_distance
_geom_bond_publ_flag
O1 C1 . 1.263(2) y
O2 C1 . 1.237(2) y
O3 C6 . 1.297(2) y
O3 H3A . 0.8200 ?
O4 C6 . 1.214(2) y
N1 C2 . 1.489(2) y
N1 H1A . 0.8900 ?
N1 H1B . 0.8900 ?
N1 H1C . 0.8900 ?
C1 C2 . 1.532(2) y
C2 C3 . 1.541(3) y
C2 H2 . 0.9800 ?
C3 C4 . 1.507(3) y
C3 C5 . 1.529(3) y
C3 H3 . 0.9800 ?
C4 H4A . 0.9600 ?
C4 H4B . 0.9600 ?
C4 H4C . 0.9600 ?
C5 H5A . 0.9600 ?
C5 H5B . 0.9600 ?
C5 H5C . 0.9600 ?
C6 C7 . 1.496(2) y
C7 C7 5 1.322(4) y
C7 H7 . 0.9300 ?

loop_
_geom_hbond_atom_site_label_D
_geom_hbond_atom_site_label_H
_geom_hbond_atom_site_label_A
_geom_hbond_site_symmetry_A
_geom_hbond_distance_DH
_geom_hbond_distance_HA
_geom_hbond_distance_DA
_geom_hbond_angle_DHA
O3 H3A O1 4_545 0.82 1.68 2.4860(18) 168
N1 H1A O4 6_566 0.89 2.03 2.8755(19) 158
N1 H1B O2 4 0.89 1.97 2.826(2) 161
N1 H1C O2 6_566 0.89 2.05 2.9201(19) 166
C2 H2 O3 1_565 0.98 2.47 3.233(2) 135

loop_
_geom_torsion_atom_site_label_1
_geom_torsion_atom_site_label_2
_geom_torsion_atom_site_label_3
_geom_torsion_atom_site_label_4
_geom_torsion_site_symmetry_4
_geom_torsion
_geom_torsion_publ_flag
O2 C1 C2 N1 . -169.55(15) y
O1 C1 C2 N1 . 10.6(2) y
O2 C1 C2 C3 . 64.3(2) y
O1 C1 C2 C3 . -115.49(17) y
N1 C2 C3 C4 . -58.9(2) y
C1 C2 C3 C4 . 65.3(2) y
N1 C2 C3 C5 . 68.5(2) y
C1 C2 C3 C5 . -167.25(18) y
O4 C6 C7 C7 5 9.7(4) ?
O3 C6 C7 C7 5 -170.6(2) ?
